data_2001589
loop_
_publ_author_name
'Ianelli, S.'
'Nardelli, M.'
'Belletti, D.'
'Jamart-Gr\'egoire, B.'
'Brosse, N.'
'Caub\`ere, P.'

_publ_section_title
;
 Structures of some methylenecyclobutanols and transposed derivatives
;
_journal_issue 6
_journal_name_full 'Acta Crystallographica Section C'
_journal_page_first 1098
_journal_page_last 1103
_journal_paper_doi 10.1107/S0108270192012927
_journal_volume 49
_journal_year 1993
_chemical_formula_analytical ' C14 H24 O7 S2 '
_chemical_formula_moiety ' C14 H24 O7 S2 '
_chemical_formula_sum 'C14 H24 O7 S2'
_chemical_formula_weight 368.46
_chemical_name_systematic
;
cis,syn,cis-8-methoxy-2,3-dimethyl-sulfonyl-tricyclo[6.3.0.0^2,7^]-undecane
;
_space_group_crystal_system monoclinic
_space_group_IT_number 15
_space_group_name_Hall '-C 2yc'
_space_group_name_H-M_alt 'C 1 2/c 1'
_cell_angle_alpha 90.00
_cell_angle_beta 90.980(10)
_cell_angle_gamma 90.00
_cell_formula_units_Z 8.00
_cell_length_a 11.688(2)
_cell_length_b 12.208(3)
_cell_length_c 24.328(6)
_cell_measurement_reflns_used 30
_cell_measurement_temperature 293(2)
_cell_measurement_theta_max 40
_cell_measurement_theta_min 28
_cell_volume 3470.8(13)
_computing_cell_refinement 'LQPARM (Nardelli & Mangia)'
_computing_data_reduction 'DIFAU (Ugozzoli et al.)'
_computing_molecular_graphics 'ORTEP (Johnson)'
_computing_publication_material 'PARST (Nardelli)'
_computing_structure_refinement 'SHELX76 (Sheldrick)'
_computing_structure_solution 'SHELX86 (Sheldrick)'
_diffrn_ambient_temperature 293(2)
_diffrn_measurement_device 'Siemens AED'
_diffrn_measurement_method 'profile data from \q/2\q'
_diffrn_radiation_monochromator 'Ni filter'
_diffrn_radiation_source 'standard Cu anode'
_diffrn_radiation_type 'X-ray CuK\a mean'
_diffrn_radiation_wavelength 1.54178
_diffrn_reflns_av_R_equivalents 0.0177
_diffrn_reflns_limit_h_max 14
_diffrn_reflns_limit_h_min -14
_diffrn_reflns_limit_k_max 14
_diffrn_reflns_limit_k_min 0
_diffrn_reflns_limit_l_max 29
_diffrn_reflns_limit_l_min 0
_diffrn_reflns_number 2991
_diffrn_reflns_reduction_process
;
 Standard. Lp correction.
;
_diffrn_reflns_theta_max 70
_diffrn_reflns_theta_min 3
_diffrn_standards_decay_% 34
_diffrn_standards_interval_count 50
_diffrn_standards_number 1
_exptl_absorpt_coefficient_mu 3.0193
_exptl_absorpt_correction_type 'not applied'
_exptl_crystal_colour colourless
_exptl_crystal_density_diffrn 1.4103
_exptl_crystal_description
;
 Thick prisms
;
_exptl_crystal_F_000 1568.0
_exptl_crystal_size_max 0.75
_exptl_crystal_size_mid 0.65
_exptl_crystal_size_min 0.63
_refine_diff_density_max 0.21
_refine_diff_density_min -0.21
_refine_ls_extinction_coef 0.0000017(3)
_refine_ls_extinction_method Zachariasen
_refine_ls_goodness_of_fit_obs 2.6338
_refine_ls_hydrogen_treatment refall
_refine_ls_matrix_type full
_refine_ls_number_constraints 0
_refine_ls_number_parameters 302
_refine_ls_number_reflns 2897
_refine_ls_number_restraints 0
_refine_ls_R_factor_obs 0.0610
_refine_ls_shift/esd_max 0.007
_refine_ls_structure_factor_coef F
_refine_ls_weighting_details 'w = 1/(\s^2^(F~o~)+0.0005F~o~^2^)'
_refine_ls_weighting_scheme calc
_refine_ls_wR_factor_obs 0.0837
_reflns_observed_criterion I>2\s(I)
_cod_data_source_file ka1008.cif
_cod_data_source_block 3
_cod_depositor_comments
;
 Updating space group information and adding the symmetry operation list.

 Antanas Vaitkus,
 2018-06-14

The following automatic conversions were performed:

'_refine_ls_weighting_scheme' value '1/(\s^2^(F~o~)+0.0005F~o~^2^)'
was changed to 'calc'. New tag '_refine_ls_weighting_details' was
created. The value of the new tag was set to 'w =
1/(\s^2^(F~o~)+0.0005F~o~^2^)'.

Automatic conversion script
Id: cif_fix_values 3143 2015-03-26 13:38:13Z robertas 
;
_cod_original_cell_volume 3470.8(14)
_cod_original_sg_symbol_H-M ' C2/c '
_cod_original_formula_sum ' C14 H24 O7 S2 '
_cod_database_code 2001589

loop_
_space_group_symop_id
_space_group_symop_operation_xyz
1 x,y,z
2 -x,y,-z+1/2
3 -x,-y,-z
4 x,-y,z+1/2
5 x+1/2,y+1/2,z
6 -x+1/2,y+1/2,-z+1/2
7 -x+1/2,-y+1/2,-z
8 x+1/2,-y+1/2,z+1/2

loop_
_atom_site_aniso_label
_atom_site_aniso_U_11
_atom_site_aniso_U_22
_atom_site_aniso_U_33
_atom_site_aniso_U_12
_atom_site_aniso_U_13
_atom_site_aniso_U_23
S1 .0662(5) .0412(4) .0628(5) -.0041(3) -.0100(4) -.0097(3)
S2 .0631(5) .0626(5) .0463(5) .0064(3) -.0176(3) -.0074(4)
O1 .0785(17) .0790(17) .0799(18) .0168(14) -.0340(14) -.0251(14)
O2 .0673(13) .0427(11) .0581(13) .0087(9) -.0211(10) -.0108(10)
O3 .118(3) .0601(16) .139(3) -.0413(19) .015(2) .0036(17)
O4 .0438(10) .0723(14) .0509(12) .0150(11) -.0159(9) -.0074(10)
O5 .0735(16) .0744(16) .0623(15) .0127(12) -.0037(12) -.0076(13)
O6 .170(4) .132(3) .0627(18) .0029(18) -.036(2) -.086(3)
O7 .122(2) .0391(12) .0703(16) -.0047(11) .0221(15) .0038(13)
C1 .0512(16) .0362(14) .0502(16) .0023(11) -.0097(13) .0011(11)
C2 .0404(13) .0380(13) .0432(15) .0030(11) -.0116(11) -.0004(11)
C3 .0551(17) .0338(13) .0456(16) .0021(11) -.0071(13) -.0022(12)
C4 .096(3) .0528(19) .0481(19) .0075(15) .0050(19) .0058(19)
C5 .098(3) .059(2) .068(2) -.0029(19) .025(2) .004(2)
C6 .082(3) .0490(18) .069(2) -.0006(17) .013(2) .0139(18)
C7 .068(2) .0405(15) .0528(17) .0051(13) -.0007(15) .0084(14)
C8 .0609(18) .0411(15) .0491(17) -.0002(12) .0007(14) .0047(13)
C9 .053(2) .067(2) .107(4) -.003(2) .003(2) .0061(17)
C10 .072(3) .102(4) .163(6) .008(4) -.060(4) .011(3)
C11 .071(3) .119(4) .073(3) .024(3) -.008(2) .033(3)
C12 .073(3) .081(3) .080(3) .024(3) -.008(2) -.009(2)
C13 .095(4) .114(4) .083(3) .037(3) -.007(3) .042(3)
C14 .176(6) .038(2) .094(4) .003(2) .024(4) .003(3)

loop_
_atom_site_label
_atom_site_fract_x
_atom_site_fract_y
_atom_site_fract_z
_atom_site_U_iso_or_equiv
_atom_site_thermal_displace_type
_atom_site_calc_flag
_atom_site_calc_attached_atom
_atom_site_type_symbol
S1 .05279(7) .22994(6) .10913(4) .0568(3) Uani . . S
S2 .26343(7) .44427(7) .22487(3) .0575(3) Uani . . S
O1 -.0355(2) .2758(2) .07750(10) .0795(9) Uani . . O
O2 .1387(2) .3220(2) .12604(9) .0563(7) Uani . . O
O3 .1158(3) .1413(2) .0870(2) .1055(14) Uani . . O
O4 .2726(2) .4911(2) .16486(9) .0559(7) Uani . . O
O5 .1510(2) .4121(2) .23860(10) .0701(9) Uani . . O
O6 .3179(4) .5205(3) .25840(10) .1221(16) Uani . . O
O7 .1162(3) .7726(2) .14700(10) .0770(11) Uani . . O
C1 .1590(3) .4183(2) .09140(10) .0460(10) Uani . . C
C2 .1763(2) .5154(2) .12850(10) .0407(8) Uani . . C
C3 .2063(3) .6197(2) .09470(10) .0449(9) Uani . . C
C4 .2349(4) .5996(3) .0346(2) .0655(13) Uani . . C
C5 .3139(4) .5018(3) .0294(2) .0751(15) Uani . . C
C6 .2600(4) .3979(3) .0534(2) .0666(13) Uani . . C
C7 .0961(3) .6742(2) .11630(10) .0538(10) Uani . . C
C8 .0727(3) .5762(2) .15500(10) .0504(10) Uani . . C
C9 -.0487(3) .5371(4) .1434(2) .0757(16) Uani . . C
C10 -.0767(5) .5842(5) .0876(3) .113(3) Uani . . C
C11 -.0066(4) .6817(5) .0791(2) .0877(19) Uani . . C
C12 .0014(4) .1937(5) .1744(2) .0779(15) Uani . . C
C13 .3458(5) .3228(6) .2172(2) .097(2) Uani . . C
C14 .1561(7) .8621(3) .1138(3) .102(2) Uani . . C
H3 .274(3) .655(3) .1111(15) .068(10) Uiso . C3 H
H8 .085(3) .590(3) .1952(14) .049(8) Uiso . C8 H
H41 .264(3) .673(3) .0173(14) .063(10) Uiso . C4 H
H42 .162(3) .588(3) .0178(17) .071(12) Uiso . C4 H
H1 .083(3) .428(3) .0669(13) .050(8) Uiso . C1 H
H91 -.089(5) .570(4) .175(2) .113(18) Uiso . C9 H
H92 -.046(4) .458(4) .1407(18) .085(13) Uiso . C9 H
H111 .021(4) .710(4) .045(2) .106(16) Uiso . C11 H
H112 -.069(5) .754(5) .093(2) .130(19) Uiso . C11 H
H61 .326(3) .349(3) .0728(15) .075(11) Uiso . C6 H
H62 .236(4) .347(4) .027(2) .104(16) Uiso . C6 H
H51 .330(3) .491(3) -.0102(17) .075(11) Uiso . C5 H
H52 .389(3) .523(3) .0548(15) .070(11) Uiso . C5 H
H101 -.148(4) .593(3) .0810(16) .076(12) Uiso . C10 H
H102 -.019(7) .524(7) .056(3) .2006000 Uiso . C10 H
H121 -.050(4) .134(4) .1743(19) .103(16) Uiso . C12 H
H122 -.035(4) .256(4) .1904(19) .083(14) Uiso . C12 H
H123 .067(4) .176(4) .191(2) .107(17) Uiso . C12 H
H131 .360(4) .286(4) .251(2) .115(17) Uiso . C13 H
H132 .400(3) .385(3) .2259(14) .052(10) Uiso . S2 H
H133 .320(7) .268(7) .181(4) .2022000 Uiso . C13 H
H141 .161(4) .926(5) .132(2) .108(17) Uiso . C14 H
H142 .097(3) .866(3) .0832(17) .066(12) Uiso . C14 H
H143 .230(4) .843(5) .086(2) .113(16) Uiso . C14 H

loop_
_atom_type_symbol
_atom_type_description
_atom_type_scat_dispersion_real
_atom_type_scat_dispersion_imag
_atom_type_scat_source
S Sulphur .319 .557 'IT.4  Tab.2.2A 2.3.1'
O Oxygen .047 .032 'IT.4  Tab.2.2A 2.3.1'
C Carbon .017 .009 'IT.4  Tab.2.2A 2.3.1'
H Hydrogen .000 .000 'IT.4  Tab.2.2C      '

loop_
_geom_angle_atom_site_label_1
_geom_angle_atom_site_label_2
_geom_angle_atom_site_label_3
_geom_angle
_geom_angle_publ_flag
O3 S1 C12 109.7(2) yes
O2 S1 C12 99.9(2) yes
O2 S1 O3 108.3(2) yes
O1 S1 C12 109.7(2) yes
O1 S1 O3 118.8(2) yes
O1 S1 O2 108.9(2) yes
C13 S2 H132 33.0(10) no
O6 S2 H132 82.0(10) no
O6 S2 C13 112.2(3) yes
O5 S2 H132 137.0(10) no
O5 S2 C13 107.4(3) yes
O5 S2 O6 117.8(2) yes
O4 S2 H132 95.0(10) no
O4 S2 C13 99.2(2) yes
O4 S2 O6 105.3(2) yes
O4 S2 O5 113.40(10) yes
S1 O2 C1 122.4(2) yes
S2 O4 C2 125.2(2) yes
C7 O7 C14 113.3(3) yes
O2 C1 H1 106(2) no
O2 C1 C6 110.5(2) yes
O2 C1 C2 107.9(2) yes
C6 C1 H1 109(2) no
C2 C1 H1 110(2) no
C2 C1 C6 113.2(3) yes
O4 C2 C1 107.5(2) yes
C1 C2 C8 121.6(2) yes
C1 C2 C3 110.8(2) yes
O4 C2 C8 116.3(2) yes
O4 C2 C3 108.0(2) yes
C3 C2 C8 90.7(2) yes
C2 C3 H3 109(2) no
C2 C3 C7 88.6(2) yes
C2 C3 C4 115.5(2) yes
C7 C3 H3 110(2) no
C4 C3 H3 106(2) no
C4 C3 C7 126.3(3) yes
C3 C4 H42 103(2) no
C3 C4 H41 109(2) no
C3 C4 C5 110.5(3) yes
H41 C4 H42 104(3) no
C5 C4 H42 113(2) no
C5 C4 H41 116(2) no
C4 C5 H52 104(2) no
C4 C5 H51 108(2) no
C4 C5 C6 111.4(4) yes
H51 C5 H52 114(3) no
C6 C5 H52 108(2) no
C6 C5 H51 110(2) no
C1 C6 C5 114.8(3) yes
C5 C6 H62 115(3) no
C5 C6 H61 110(2) no
C1 C6 H62 107(3) no
C1 C6 H61 112(2) no
H61 C6 H62 98(4) no
O7 C7 C3 114.1(3) yes
C3 C7 C11 118.9(3) yes
C3 C7 C8 91.8(2) yes
O7 C7 C11 112.8(3) yes
O7 C7 C8 111.2(3) yes
C8 C7 C11 105.5(3) yes
C2 C8 C7 88.3(2) yes
C7 C8 H8 117(2) no
C7 C8 C9 107.8(3) yes
C2 C8 H8 112(2) no
C2 C8 C9 120.1(3) yes
C9 C8 H8 110(2) no
C8 C9 H92 107(3) no
C8 C9 H91 101(3) no
C8 C9 C10 103.5(4) yes
H91 C9 H92 118(4) no
C10 C9 H92 109(3) no
C10 C9 H91 116(3) no
C9 C10 H102 103(4) no
C9 C10 H101 114(3) no
C9 C10 C11 109.0(5) yes
H101 C10 H102 119(5) no
C11 C10 H102 94(4) no
C11 C10 H101 115(3) no
C7 C11 C10 108.1(4) yes
C10 C11 H112 102(3) no
C10 C11 H111 128(3) no
C7 C11 H112 111(3) no
C7 C11 H111 105(3) no
H111 C11 H112 102(4) no
S1 C12 H123 100(3) no
S1 C12 H122 109(3) no
S1 C12 H121 115(3) no
H122 C12 H123 113(4) no
H121 C12 H123 111(4) no
H121 C12 H122 109(4) no
S2 C13 H133 115(4) no
S2 C13 H132 72(2) no
S2 C13 H131 113(3) no
H132 C13 H133 140(5) no
H131 C13 H133 115(5) no
H131 C13 H132 94(4) no
O7 C14 H143 116(3) no
O7 C14 H142 103(2) no
O7 C14 H141 113(3) no
H142 C14 H143 94(3) no
H141 C14 H143 116(4) no
H141 C14 H142 111(4) no
S2 H132 C13 75(2) no

loop_
_geom_bond_atom_site_label_1
_geom_bond_atom_site_label_2
_geom_bond_distance
_geom_bond_publ_flag
S1 O1 1.395(2) yes
S1 O2 1.558(2) yes
S1 O3 1.420(3) yes
S1 C12 1.764(5) yes
S2 O4 1.573(2) yes
S2 O5 1.417(2) yes
S2 O6 1.385(3) yes
S2 C13 1.780(6) yes
S2 H132 1.75(3) no
O2 C1 1.468(3) yes
O4 C2 1.450(3) yes
O7 C7 1.431(3) yes
O7 C14 1.441(6) yes
C1 C2 1.503(3) yes
C1 C6 1.533(5) yes
C1 H1 1.07(3) no
C2 C3 1.559(3) yes
C2 C8 1.568(4) yes
C3 C4 1.525(4) yes
C3 C7 1.550(4) yes
C3 H3 .98(3) no
C4 C5 1.516(6) yes
C4 H41 1.05(3) no
C4 H42 .95(3) no
C5 C6 1.535(5) yes
C5 H51 .99(4) no
C5 H52 1.10(3) no
C6 H61 1.08(3) no
C6 H62 .93(5) no
C7 C8 1.549(4) yes
C7 C11 1.495(5) yes
C8 C9 1.519(5) yes
C8 H8 1.00(3) no
C9 C10 1.507(8) yes
C9 H91 .98(5) no
C9 H92 .97(4) no
C10 C11 1.461(8) yes
C10 H101 .85(4) no
C10 H102 1.27(8) no
C11 H111 .96(5) no
C11 H112 1.19(5) no
C12 H121 .95(5) no
C12 H122 .96(4) no
C12 H123 .89(5) no
C13 H131 .95(5) no
C13 H132 1.00(3) no
C13 H133 1.15(8) no
C14 H141 .90(5) no
C14 H142 1.01(3) no
C14 H143 1.13(5) no

loop_
_geom_contact_atom_site_label_1
_geom_contact_atom_site_label_2
_geom_contact_distance
S1 C1 2.652(2)
S2 C2 2.684(2)
O1 O2 2.404(3)
O1 O3 2.422(4)
O1 C1 2.877(4)
O1 C12 2.592(5)
O2 O3 2.415(3)
O2 O4 2.748(3)
O2 O5 2.952(3)
O2 C2 2.402(3)
O2 C6 2.466(4)
O2 C12 2.546(5)
O3 C12 2.611(6)
O4 O5 2.501(3)
O4 O6 2.355(3)
O4 C1 2.381(3)
O4 C3 2.435(3)
O4 C6 2.943(4)
O4 C8 2.564(3)
O4 C13 2.558(6)
O5 O6 2.399(4)
O5 C2 2.979(3)
O5 C8 2.988(4)
O5 C13 2.586(6)
O6 C13 2.635(7)
O7 C3 2.502(3)
O7 C8 2.459(3)
O7 C11 2.437(5)
C1 C3 2.521(3)
C1 C4 2.764(4)
C1 C5 2.585(5)
C1 C8 2.680(4)
C2 C4 2.609(4)
C2 C5 2.926(5)
C2 C6 2.534(4)
C2 C7 2.171(4)
C2 C9 2.674(4)
C3 C5 2.498(5)
C3 C6 2.959(4)
C3 C8 2.225(4)
C3 C11 2.622(5)
C4 C6 2.521(5)
C4 C7 2.744(5)
C7 C9 2.478(5)
C7 C10 2.393(6)
C7 C14 2.399(5)
C8 C10 2.377(7)
C8 C11 2.422(6)
C9 C11 2.416(7)
